data_2213086
loop_
_publ_author_name
'Liu, Guo-Biao'
'Li, Yi-Zhi'
'Shen, Yong-Miao'
'Xu, Qiang'
'Li, Jian-Xin'

_publ_section_title
;
 <i>N</i>-(2-Acetyl-3,5-dimethoxyphenyl)acetamide
;
_journal_coeditor_code AT2256
_journal_issue 5
_journal_name_full 'Acta Crystallographica Section E'
_journal_page_first o2420
_journal_page_last o2421
_journal_paper_doi 10.1107/S160053680701625X
_journal_volume 63
_journal_year 2007
_chemical_formula_iupac 'C12 H15 N O4'
_chemical_formula_moiety 'C12 H15 N O4'
_chemical_formula_sum 'C12 H15 N O4'
_chemical_formula_weight 237.25
_chemical_melting_point 382
_chemical_name_systematic
;
N-(2-Acetyl-3,5-dimethoxyphenyl)acetamide
;
_space_group_IT_number 14
_symmetry_cell_setting monoclinic
_symmetry_space_group_name_Hall '-P 2ybc'
_symmetry_space_group_name_H-M 'P 1 21/c 1'
_atom_sites_solution_hydrogens geom
_atom_sites_solution_primary direct
_atom_sites_solution_secondary difmap
_cell_angle_alpha 90.00
_cell_angle_beta 107.059(6)
_cell_angle_gamma 90.00
_cell_formula_units_Z 4
_cell_length_a 7.166(3)
_cell_length_b 17.156(8)
_cell_length_c 10.181(5)
_cell_measurement_reflns_used 2947
_cell_measurement_temperature 291(2)
_cell_measurement_theta_max 27.82
_cell_measurement_theta_min 2.40
_cell_volume 1196.6(10)
_computing_cell_refinement SMART
_computing_data_collection 'SMART (Bruker, 2000)'
_computing_data_reduction 'SAINT (Bruker, 2000)'
_computing_molecular_graphics SHELXTL
_computing_publication_material SHELXTL
_computing_structure_refinement SHELXTL
_computing_structure_solution 'SHELXTL (Bruker, 2000)'
_diffrn_ambient_temperature 291(2)
_diffrn_measured_fraction_theta_full 0.998
_diffrn_measured_fraction_theta_max 0.998
_diffrn_measurement_device_type 'Bruker SMART APEX CCD area-detector'
_diffrn_measurement_method '\f and \w'
_diffrn_radiation_monochromator graphite
_diffrn_radiation_source 'sealed tube'
_diffrn_radiation_type MoK\a
_diffrn_radiation_wavelength 0.71073
_diffrn_reflns_av_R_equivalents 0.0542
_diffrn_reflns_av_sigmaI/netI 0.0714
_diffrn_reflns_limit_h_max 6
_diffrn_reflns_limit_h_min -8
_diffrn_reflns_limit_k_max 20
_diffrn_reflns_limit_k_min -21
_diffrn_reflns_limit_l_max 12
_diffrn_reflns_limit_l_min -12
_diffrn_reflns_number 6381
_diffrn_reflns_theta_full 26.00
_diffrn_reflns_theta_max 26.00
_diffrn_reflns_theta_min 2.37
_diffrn_standards_decay_% 0
_diffrn_standards_interval_count 200
_diffrn_standards_number 3
_exptl_absorpt_coefficient_mu 0.099
_exptl_absorpt_correction_T_max 0.98
_exptl_absorpt_correction_T_min 0.97
_exptl_absorpt_correction_type multi-scan
_exptl_absorpt_process_details '(SADABS; Bruker, 2000)'
_exptl_crystal_colour colourless
_exptl_crystal_density_diffrn 1.317
_exptl_crystal_density_method 'not measured'
_exptl_crystal_description block
_exptl_crystal_F_000 504
_exptl_crystal_size_max 0.30
_exptl_crystal_size_mid 0.26
_exptl_crystal_size_min 0.24
_refine_diff_density_max 0.154
_refine_diff_density_min -0.131
_refine_ls_extinction_coef 0.0031(7)
_refine_ls_extinction_expression Fc^*^=kFc[1+0.001xFc^2^\l^3^/sin(2\q)]^-1/4^
_refine_ls_extinction_method 'SHELXL97 (Bruker, 2000)'
_refine_ls_goodness_of_fit_ref 0.981
_refine_ls_hydrogen_treatment constr
_refine_ls_matrix_type full
_refine_ls_number_parameters 159
_refine_ls_number_reflns 2347
_refine_ls_number_restraints 0
_refine_ls_restrained_S_all 0.981
_refine_ls_R_factor_all 0.0871
_refine_ls_R_factor_gt 0.0555
_refine_ls_shift/su_max 0.000
_refine_ls_shift/su_mean 0.000
_refine_ls_structure_factor_coef Fsqd
_refine_ls_weighting_details 'calc w = 1/[\s^2^(Fo^2^)+(0.03P)^2^] where P=(Fo^2^+2Fc^2^)/3'
_refine_ls_weighting_scheme calc
_refine_ls_wR_factor_gt 0.0897
_refine_ls_wR_factor_ref 0.0949
_reflns_number_gt 1406
_reflns_number_total 2347
_reflns_threshold_expression I>2\s(I)
_cod_data_source_file at2256.cif
_cod_data_source_block I
_cod_original_sg_symbol_H-M 'P 21/c'
_cod_database_code 2213086
_cod_database_fobs_code 2213086

loop_
_symmetry_equiv_pos_as_xyz
'x, y, z'
'-x, y+1/2, -z+1/2'
'-x, -y, -z'
'x, -y-1/2, z-1/2'

loop_
_atom_site_type_symbol
_atom_site_label
_atom_site_fract_x
_atom_site_fract_y
_atom_site_fract_z
_atom_site_U_iso_or_equiv
_atom_site_adp_type
_atom_site_calc_flag
_atom_site_refinement_flags
_atom_site_occupancy
C C1 0.2768(3) 0.27293(11) 0.68533(18) 0.0397(4) Uani d . 1
C C2 0.2541(3) 0.19042(10) 0.69117(19) 0.0405(4) Uani d . 1
C C3 0.1213(3) 0.16313(11) 0.7570(2) 0.0464(5) Uani d . 1
C C4 0.0112(3) 0.21267(12) 0.8131(2) 0.0484(5) Uani d . 1
H H4 -0.0759 0.1928 0.8566 0.058 Uiso calc R 1
C C5 0.0343(3) 0.29190(12) 0.80264(19) 0.0459(5) Uani d . 1
C C6 0.1656(3) 0.32162(12) 0.7399(2) 0.0487(5) Uani d . 1
H H6 0.1792 0.3753 0.7343 0.058 Uiso calc R 1
C C7 0.3663(3) 0.13755(12) 0.6288(2) 0.0547(6) Uani d . 1
C C8 0.3054(3) 0.05472(11) 0.5896(2) 0.0516(5) Uani d . 1
H H8A 0.3529 0.0389 0.5148 0.077 Uiso calc R 1
H H8B 0.1655 0.0512 0.5621 0.077 Uiso calc R 1
H H8C 0.3588 0.0212 0.6671 0.077 Uiso calc R 1
C C9 -0.0373(3) 0.05275(12) 0.8220(2) 0.0560(6) Uani d . 1
H H9A -0.0197 0.0721 0.9133 0.084 Uiso calc R 1
H H9B -0.0270 -0.0031 0.8244 0.084 Uiso calc R 1
H H9C -0.1639 0.0677 0.7642 0.084 Uiso calc R 1
C C10 -0.1995(3) 0.32169(14) 0.9225(2) 0.0605(6) Uani d . 1
H H10A -0.3013 0.2913 0.8617 0.091 Uiso calc R 1
H H10B -0.2554 0.3666 0.9529 0.091 Uiso calc R 1
H H10C -0.1326 0.2906 1.0005 0.091 Uiso calc R 1
C C11 0.4463(3) 0.37830(13) 0.5954(2) 0.0531(6) Uani d . 1
C C12 0.6021(3) 0.38694(12) 0.5251(2) 0.0550(6) Uani d . 1
H H12A 0.5997 0.4390 0.4902 0.082 Uiso calc R 1
H H12B 0.5788 0.3505 0.4504 0.082 Uiso calc R 1
H H12C 0.7274 0.3768 0.5895 0.082 Uiso calc R 1
N N1 0.4100(2) 0.30323(9) 0.62187(17) 0.0452(4) Uani d . 1
H H1 0.4793 0.2691 0.5957 0.054 Uiso calc R 1
O O1 0.5164(2) 0.15906(9) 0.60292(15) 0.0558(4) Uani d . 1
O O2 0.1097(2) 0.08475(8) 0.76861(15) 0.0523(4) Uani d . 1
O O3 -0.0655(2) 0.34612(9) 0.85233(15) 0.0585(4) Uani d . 1
O O4 0.3645(2) 0.43319(8) 0.62599(16) 0.0575(4) Uani d . 1

loop_
_atom_site_aniso_label
_atom_site_aniso_U_11
_atom_site_aniso_U_22
_atom_site_aniso_U_33
_atom_site_aniso_U_12
_atom_site_aniso_U_13
_atom_site_aniso_U_23
C1 0.0374(10) 0.0417(10) 0.0425(10) -0.0032(8) 0.0155(9) 0.0064(8)
C2 0.0409(10) 0.0344(10) 0.0476(11) 0.0008(8) 0.0151(9) 0.0045(8)
C3 0.0453(11) 0.0410(11) 0.0553(11) 0.0025(9) 0.0185(9) 0.0110(9)
C4 0.0483(11) 0.0552(13) 0.0474(12) -0.0037(10) 0.0231(10) 0.0099(10)
C5 0.0494(12) 0.0506(12) 0.0410(11) -0.0018(10) 0.0185(9) 0.0005(9)
C6 0.0608(12) 0.0424(11) 0.0506(12) 0.0006(10) 0.0284(10) 0.0020(9)
C7 0.0629(14) 0.0398(11) 0.0638(14) 0.0138(11) 0.0224(12) 0.0114(10)
C8 0.0606(14) 0.0447(12) 0.0544(13) 0.0114(10) 0.0246(11) -0.0033(10)
C9 0.0641(13) 0.0521(13) 0.0548(12) -0.0133(10) 0.0220(11) 0.0208(10)
C10 0.0575(14) 0.0631(15) 0.0626(14) 0.0068(11) 0.0200(12) 0.0007(11)
C11 0.0571(14) 0.0428(12) 0.0672(15) -0.0046(11) 0.0305(12) 0.0116(10)
C12 0.0626(14) 0.0510(12) 0.0613(13) 0.0001(11) 0.0338(12) 0.0153(10)
N1 0.0516(10) 0.0370(9) 0.0537(9) -0.0027(7) 0.0261(8) 0.0049(7)
O1 0.0682(10) 0.0580(9) 0.0490(8) 0.0058(8) 0.0297(7) 0.0044(7)
O2 0.0463(8) 0.0407(7) 0.0685(9) -0.0018(6) 0.0148(7) 0.0241(7)
O3 0.0680(10) 0.0539(9) 0.0590(9) 0.0033(7) 0.0269(8) -0.0045(7)
O4 0.0633(9) 0.0430(9) 0.0726(10) 0.0050(7) 0.0298(8) 0.0190(7)

loop_
_atom_type_symbol
_atom_type_description
_atom_type_scat_dispersion_real
_atom_type_scat_dispersion_imag
_atom_type_scat_source
C C 0.0033 0.0016 'International Tables Vol C Tables 4.2.6.8 and 6.1.1.4'
H H 0.0000 0.0000 'International Tables Vol C Tables 4.2.6.8 and 6.1.1.4'
N N 0.0061 0.0033 'International Tables Vol C Tables 4.2.6.8 and 6.1.1.4'
O O 0.0106 0.0060 'International Tables Vol C Tables 4.2.6.8 and 6.1.1.4'

loop_
_geom_angle_atom_site_label_1
_geom_angle_atom_site_label_2
_geom_angle_atom_site_label_3
_geom_angle
_geom_angle_publ_flag
C6 C1 N1 120.91(17) ?
C6 C1 C2 119.82(17) ?
N1 C1 C2 119.26(17) ?
C3 C2 C1 117.03(17) ?
C3 C2 C7 122.39(17) ?
C1 C2 C7 120.58(18) ?
O2 C3 C4 120.93(18) ?
O2 C3 C2 116.28(17) ?
C4 C3 C2 122.74(18) ?
C5 C4 C3 118.43(18) ?
C5 C4 H4 120.8 ?
C3 C4 H4 120.8 ?
O3 C5 C4 123.98(18) ?
O3 C5 C6 115.10(17) ?
C4 C5 C6 120.91(19) ?
C1 C6 C5 121.04(18) ?
C1 C6 H6 119.5 ?
C5 C6 H6 119.5 ?
O1 C7 C2 121.8(2) ?
O1 C7 C8 115.37(18) ?
C2 C7 C8 122.8(2) ?
C7 C8 H8A 109.5 ?
C7 C8 H8B 109.5 ?
H8A C8 H8B 109.5 ?
C7 C8 H8C 109.5 ?
H8A C8 H8C 109.5 ?
H8B C8 H8C 109.5 ?
O2 C9 H9A 109.5 ?
O2 C9 H9B 109.5 ?
H9A C9 H9B 109.5 ?
O2 C9 H9C 109.5 ?
H9A C9 H9C 109.5 ?
H9B C9 H9C 109.5 ?
O3 C10 H10A 109.5 ?
O3 C10 H10B 109.5 ?
H10A C10 H10B 109.5 ?
O3 C10 H10C 109.5 ?
H10A C10 H10C 109.5 ?
H10B C10 H10C 109.5 ?
O4 C11 N1 123.93(19) ?
O4 C11 C12 122.40(19) ?
N1 C11 C12 113.66(19) yes
C11 C12 H12A 109.5 ?
C11 C12 H12B 109.5 ?
H12A C12 H12B 109.5 ?
C11 C12 H12C 109.5 ?
H12A C12 H12C 109.5 ?
H12B C12 H12C 109.5 ?
C11 N1 C1 129.83(17) yes
C11 N1 H1 115.1 ?
C1 N1 H1 115.1 ?
C3 O2 C9 119.05(17) ?
C5 O3 C10 119.58(17) ?

loop_
_geom_bond_atom_site_label_1
_geom_bond_atom_site_label_2
_geom_bond_distance
_geom_bond_publ_flag
C1 C6 1.379(3) ?
C1 N1 1.400(2) yes
C1 C2 1.428(3) ?
C2 C3 1.396(3) ?
C2 C7 1.474(3) ?
C3 O2 1.355(2) ?
C3 C4 1.391(3) ?
C4 C5 1.377(3) ?
C4 H4 0.9300 ?
C5 O3 1.358(2) ?
C5 C6 1.381(3) ?
C6 H6 0.9300 ?
C7 O1 1.236(3) ?
C7 C8 1.505(3) ?
C8 H8A 0.9600 ?
C8 H8B 0.9600 ?
C8 H8C 0.9600 ?
C9 O2 1.429(2) ?
C9 H9A 0.9600 ?
C9 H9B 0.9600 ?
C9 H9C 0.9600 ?
C10 O3 1.418(3) ?
C10 H10A 0.9600 ?
C10 H10B 0.9600 ?
C10 H10C 0.9600 ?
C11 O4 1.198(3) ?
C11 N1 1.356(3) ?
C11 C12 1.500(3) ?
C12 H12A 0.9600 ?
C12 H12B 0.9600 ?
C12 H12C 0.9600 ?
N1 H1 0.8600 ?

loop_
_geom_hbond_atom_site_label_D
_geom_hbond_atom_site_label_H
_geom_hbond_atom_site_label_A
_geom_hbond_site_symmetry_A
_geom_hbond_distance_DH
_geom_hbond_distance_HA
_geom_hbond_distance_DA
_geom_hbond_angle_DHA
_geom_hbond_publ_flag
N1 H1 O1 . 0.86 1.9 2.612(3) 139 yes
C6 H6 O4 . 0.93 2.20 2.830(3) 125 yes
C12 H12A O4 3_666 0.96 2.54 3.487(3) 169 yes

loop_
_cod_related_entry_id
_cod_related_entry_database
_cod_related_entry_code
1 ChemSpider 9520342
